data_1566524
loop_
_publ_author_name
'Weinert, Hanns Micha'
'W\"olper, Christoph'
'Schulz, Stephan'

_publ_section_title
;
 Synthesis of Distibiranes and Azadistibiranes by Cycloaddition Reactions
 of Distibenes with Diazomethanes and Azides
;
_journal_name_full 'Chemical Science'
_journal_paper_doi 10.1039/D2SC00314G
_journal_year 2022
_chemical_formula_sum 'C74 H104 Ga2 N8 Sb2'
_chemical_formula_weight 1488.59
_space_group_crystal_system triclinic
_space_group_IT_number 2
_space_group_name_Hall '-P 1'
_space_group_name_H-M_alt 'P -1'
_atom_sites_solution_hydrogens geom
_atom_sites_solution_primary direct
_atom_sites_solution_secondary difmap
_audit_creation_method SHELXL-2017/1
_audit_update_record
;
2021-12-16 deposited with the CCDC.	2022-03-03 downloaded from the CCDC.
;
_cell_angle_alpha 93.2189(14)
_cell_angle_beta 97.3354(14)
_cell_angle_gamma 107.9954(14)
_cell_formula_units_Z 1
_cell_length_a 10.4552(4)
_cell_length_b 11.9732(4)
_cell_length_c 14.9227(5)
_cell_measurement_reflns_used 9032
_cell_measurement_temperature 100(2)
_cell_measurement_theta_max 33.50
_cell_measurement_theta_min 2.59
_cell_volume 1753.06(11)
_computing_cell_refinement 'BRUKER APEX3(v2019.1-0)'
_computing_data_collection 'BRUKER APEX3(v2019.1-0)'
_computing_data_reduction 'BRUKER APEX3(v2019.1-0)'
_computing_molecular_graphics 'ORTEP/PLATON (Spek)'
_computing_publication_material 'BRUKER AXS SHELXTL (c) 2008 / Vers. 2008/4'
_computing_structure_refinement 'SHELXL-2017/1 (Sheldrick, 2017)'
_computing_structure_solution 'BRUKER APEX3(v2019.1-0)'
_diffrn_ambient_temperature 100(2)
_diffrn_detector_area_resol_mean 512
_diffrn_measured_fraction_theta_full 0.999
_diffrn_measured_fraction_theta_max 0.992
_diffrn_measurement_device_type 'Bruker D8 KAPPA II (APEX II detector)'
_diffrn_measurement_method 'Data collection strategy APEX 3/QUEEN'
_diffrn_radiation_monochromator 'Triumph Goebel mirror'
_diffrn_radiation_source 'fine-focus sealed tube'
_diffrn_radiation_type MoK\a
_diffrn_radiation_wavelength 0.71073
_diffrn_reflns_av_R_equivalents 0.0193
_diffrn_reflns_av_unetI/netI 0.0093
_diffrn_reflns_Laue_measured_fraction_full 0.999
_diffrn_reflns_Laue_measured_fraction_max 0.992
_diffrn_reflns_limit_h_max 16
_diffrn_reflns_limit_h_min -16
_diffrn_reflns_limit_k_max 18
_diffrn_reflns_limit_k_min -18
_diffrn_reflns_limit_l_max 23
_diffrn_reflns_limit_l_min -23
_diffrn_reflns_number 139632
_diffrn_reflns_point_group_measured_fraction_full 0.999
_diffrn_reflns_point_group_measured_fraction_max 0.992
_diffrn_reflns_theta_full 25.242
_diffrn_reflns_theta_max 33.595
_diffrn_reflns_theta_min 2.072
_exptl_absorpt_coefficient_mu 1.569
_exptl_absorpt_correction_T_max 0.75
_exptl_absorpt_correction_T_min 0.65
_exptl_absorpt_correction_type multi-scan
_exptl_absorpt_process_details
; 
 SADABS
 R.H. Blessing, Acta Cryst. (1995) A51 33-38 
;
_exptl_crystal_colour 'dark brown'
_exptl_crystal_density_diffrn 1.410
_exptl_crystal_description block
_exptl_crystal_F_000 768
_exptl_crystal_size_max 0.184
_exptl_crystal_size_mid 0.182
_exptl_crystal_size_min 0.116
_refine_diff_density_max 0.928
_refine_diff_density_min -0.313
_refine_diff_density_rms 0.073
_refine_ls_extinction_method none
_refine_ls_goodness_of_fit_ref 1.079
_refine_ls_hydrogen_treatment constr
_refine_ls_matrix_type full
_refine_ls_number_parameters 400
_refine_ls_number_reflns 13767
_refine_ls_number_restraints 0
_refine_ls_restrained_S_all 1.079
_refine_ls_R_factor_all 0.0219
_refine_ls_R_factor_gt 0.0191
_refine_ls_shift/su_max 0.005
_refine_ls_shift/su_mean 0.000
_refine_ls_structure_factor_coef Fsqd
_refine_ls_weighting_details 'w=1/[\s^2^(Fo^2^)+(0.0281P)^2^+0.8077P] where P=(Fo^2^+2Fc^2^)/3'
_refine_ls_weighting_scheme calc
_refine_ls_wR_factor_gt 0.0525
_refine_ls_wR_factor_ref 0.0543
_reflns_Friedel_coverage 0.000
_reflns_number_gt 12730
_reflns_number_total 13767
_reflns_threshold_expression 'I > 2\s(I)'
_cod_data_source_file d2sc00314g2.cif
_cod_data_source_block mw_150_2m
_cod_depositor_comments
;
The following automatic conversions were performed:

data item '_atom_sites_solution_secondary' value 'diffmap' was
changed to 'difmap'.

Automatic conversion script
Id: cif_fix_values 7556 2019-12-06 15:28:31Z antanas 
;
_cod_database_code 1566524
_shelx_shelxl_version_number 2017/1
_shelx_space_group_comment
;
The symmetry employed for this shelxl refinement is uniquely defined
by the following loop, which should always be used as a source of
symmetry information in preference to the above space-group names.
They are only intended as comments.
;
_shelx_estimated_absorpt_t_min 0.761
_shelx_estimated_absorpt_t_max 0.839

loop_
_space_group_symop_operation_xyz
'x, y, z'
'-x, -y, -z'

loop_
_atom_site_label
_atom_site_type_symbol
_atom_site_fract_x
_atom_site_fract_y
_atom_site_fract_z
_atom_site_U_iso_or_equiv
_atom_site_adp_type
_atom_site_occupancy
_atom_site_site_symmetry_order
_atom_site_calc_flag
_atom_site_refinement_flags_posn
_atom_site_refinement_flags_adp
_atom_site_refinement_flags_occupancy
_atom_site_disorder_assembly
_atom_site_disorder_group
Sb1 Sb 0.45917(2) 0.55436(2) 0.43167(2) 0.01463(2) Uani 1 1 d . . . . .
Ga1 Ga 0.33321(2) 0.39024(2) 0.23686(2) 0.00849(2) Uani 1 1 d . . . . .
N1 N 0.19100(8) 0.26444(7) 0.15631(5) 0.01057(12) Uani 1 1 d . . . . .
N2 N 0.28528(8) 0.52056(7) 0.18058(5) 0.01067(12) Uani 1 1 d . . . . .
N3 N 0.50272(8) 0.39014(8) 0.21293(6) 0.01463(14) Uani 1 1 d . . . . .
N4 N 0.31745(8) 0.40381(7) 0.36092(5) 0.01225(13) Uani 1 1 d . . . . .
C1 C 0.15305(9) 0.28435(8) 0.07135(6) 0.01198(14) Uani 1 1 d . . . . .
C2 C 0.17986(10) 0.39732(9) 0.04124(6) 0.01388(15) Uani 1 1 d . . . . .
H2 H 0.160977 0.399637 -0.022486 0.017 Uiso 1 1 calc R U . . .
C3 C 0.23108(9) 0.50707(8) 0.09369(6) 0.01158(14) Uani 1 1 d . . . . .
C4 C 0.07356(11) 0.18246(9) 0.00161(7) 0.01715(17) Uani 1 1 d . . . . .
H4A H 0.017390 0.209394 -0.044467 0.026 Uiso 1 1 calc R U . . .
H4B H 0.014877 0.119699 0.031360 0.026 Uiso 1 1 calc R U . . .
H4C H 0.136733 0.152045 -0.027415 0.026 Uiso 1 1 calc R U . . .
C5 C 0.22013(11) 0.61303(9) 0.04618(7) 0.01753(17) Uani 1 1 d . . . . .
H5A H 0.302157 0.646419 0.018665 0.026 Uiso 1 1 calc R U . . .
H5B H 0.211012 0.672718 0.090396 0.026 Uiso 1 1 calc R U . . .
H5C H 0.140141 0.588495 -0.001253 0.026 Uiso 1 1 calc R U . . .
C6 C 0.13954(9) 0.14733(8) 0.18466(6) 0.01164(14) Uani 1 1 d . . . . .
C7 C 0.20473(10) 0.06278(8) 0.16997(6) 0.01314(15) Uani 1 1 d . . . . .
C8 C 0.15518(11) -0.04673(9) 0.20388(7) 0.01655(16) Uani 1 1 d . . . . .
H8 H 0.199164 -0.104337 0.195784 0.020 Uiso 1 1 calc R U . . .
C9 C 0.04349(11) -0.07241(9) 0.24886(8) 0.01928(18) Uani 1 1 d . . . . .
H9 H 0.010880 -0.147329 0.270945 0.023 Uiso 1 1 calc R U . . .
C10 C -0.02101(11) 0.01137(9) 0.26176(7) 0.01798(17) Uani 1 1 d . . . . .
H10 H -0.098590 -0.007522 0.291892 0.022 Uiso 1 1 calc R U . . .
C11 C 0.02586(9) 0.12271(9) 0.23133(7) 0.01371(15) Uani 1 1 d . . . . .
C12 C 0.32693(10) 0.08437(8) 0.12006(7) 0.01468(16) Uani 1 1 d . . . . .
H12 H 0.346481 0.164463 0.098102 0.018 Uiso 1 1 calc R U . . .
C13 C 0.29852(12) -0.00667(10) 0.03751(8) 0.02082(19) Uani 1 1 d . . . . .
H13A H 0.221389 -0.001468 -0.004931 0.031 Uiso 1 1 calc R U . . .
H13B H 0.276811 -0.086079 0.057507 0.031 Uiso 1 1 calc R U . . .
H13C H 0.379201 0.009340 0.007185 0.031 Uiso 1 1 calc R U . . .
C14 C 0.45327(11) 0.08153(11) 0.18270(8) 0.0218(2) Uani 1 1 d . . . . .
H14A H 0.438263 0.002087 0.201802 0.033 Uiso 1 1 calc R U . . .
H14B H 0.470756 0.138364 0.236278 0.033 Uiso 1 1 calc R U . . .
H14C H 0.531790 0.102333 0.150186 0.033 Uiso 1 1 calc R U . . .
C15 C -0.04313(10) 0.21494(9) 0.24905(7) 0.01605(16) Uani 1 1 d . . . . .
H15 H 0.030113 0.292621 0.266167 0.019 Uiso 1 1 calc R U . . .
C16 C -0.13489(12) 0.22752(12) 0.16426(8) 0.0245(2) Uani 1 1 d . . . . .
H16A H -0.079988 0.252954 0.116110 0.037 Uiso 1 1 calc R U . . .
H16B H -0.178672 0.286338 0.178873 0.037 Uiso 1 1 calc R U . . .
H16C H -0.204750 0.151321 0.143527 0.037 Uiso 1 1 calc R U . . .
C17 C -0.12659(12) 0.19109(12) 0.32739(8) 0.0229(2) Uani 1 1 d . . . . .
H17A H -0.153903 0.260132 0.343002 0.034 Uiso 1 1 calc R U . . .
H17B H -0.071283 0.175655 0.380418 0.034 Uiso 1 1 calc R U . . .
H17C H -0.207911 0.122240 0.308784 0.034 Uiso 1 1 calc R U . . .
C18 C 0.32281(9) 0.63314(8) 0.23396(6) 0.01175(14) Uani 1 1 d . . . . .
C19 C 0.45074(10) 0.71751(8) 0.23354(7) 0.01368(15) Uani 1 1 d . . . . .
C20 C 0.48878(11) 0.81960(9) 0.29382(7) 0.01812(17) Uani 1 1 d . . . . .
H20 H 0.575183 0.877227 0.294852 0.022 Uiso 1 1 calc R U . . .
C21 C 0.40289(12) 0.83852(10) 0.35223(8) 0.02100(19) Uani 1 1 d . . . . .
H21 H 0.431217 0.907957 0.393533 0.025 Uiso 1 1 calc R U . . .
C22 C 0.27542(12) 0.75593(10) 0.35034(7) 0.01930(18) Uani 1 1 d . . . . .
H22 H 0.216081 0.770577 0.389344 0.023 Uiso 1 1 calc R U . . .
C23 C 0.23311(10) 0.65177(9) 0.29205(7) 0.01433(15) Uani 1 1 d . . . . .
C24 C 0.54959(10) 0.70151(9) 0.17180(7) 0.01599(16) Uani 1 1 d . . . . .
H24 H 0.505851 0.625083 0.132724 0.019 Uiso 1 1 calc R U . . .
C25 C 0.58255(13) 0.80120(11) 0.10966(8) 0.0239(2) Uani 1 1 d . . . . .
H25A H 0.638387 0.784364 0.066034 0.036 Uiso 1 1 calc R U . . .
H25B H 0.632585 0.876100 0.146426 0.036 Uiso 1 1 calc R U . . .
H25C H 0.497723 0.806808 0.076849 0.036 Uiso 1 1 calc R U . . .
C26 C 0.68136(11) 0.69630(11) 0.22661(9) 0.0224(2) Uani 1 1 d . . . . .
H26A H 0.741800 0.683165 0.184993 0.034 Uiso 1 1 calc R U . . .
H26B H 0.660163 0.631397 0.265162 0.034 Uiso 1 1 calc R U . . .
H26C H 0.726492 0.771009 0.264768 0.034 Uiso 1 1 calc R U . . .
C27 C 0.09476(11) 0.55998(9) 0.29133(8) 0.01795(17) Uani 1 1 d . . . . .
H27 H 0.105973 0.480659 0.280062 0.022 Uiso 1 1 calc R U . . .
C28 C -0.00924(12) 0.57137(12) 0.21340(9) 0.0260(2) Uani 1 1 d . . . . .
H28A H 0.020455 0.557377 0.155311 0.039 Uiso 1 1 calc R U . . .
H28B H -0.016790 0.650944 0.219235 0.039 Uiso 1 1 calc R U . . .
H28C H -0.098022 0.513092 0.215717 0.039 Uiso 1 1 calc R U . . .
C29 C 0.04035(14) 0.56266(14) 0.38147(10) 0.0306(3) Uani 1 1 d . . . . .
H29A H 0.014618 0.634138 0.390187 0.046 Uiso 1 1 calc R U . . .
H29B H 0.111071 0.562657 0.431360 0.046 Uiso 1 1 calc R U . . .
H29C H -0.039520 0.492908 0.380669 0.046 Uiso 1 1 calc R U . . .
C30 C 0.53904(11) 0.39426(10) 0.12269(7) 0.01855(18) Uani 1 1 d . . . . .
H30A H 0.558214 0.321711 0.104903 0.028 Uiso 1 1 calc R U . . .
H30B H 0.620095 0.462493 0.122157 0.028 Uiso 1 1 calc R U . . .
H30C H 0.463441 0.401361 0.079776 0.028 Uiso 1 1 calc R U . . .
C31 C 0.61134(10) 0.38315(10) 0.28042(8) 0.01852(18) Uani 1 1 d . . . . .
H31A H 0.639787 0.315544 0.262426 0.028 Uiso 1 1 calc R U . . .
H31B H 0.579198 0.373291 0.339261 0.028 Uiso 1 1 calc R U . . .
H31C H 0.688728 0.455863 0.285350 0.028 Uiso 1 1 calc R U . . .
C32 C 0.27606(9) 0.30421(8) 0.40971(6) 0.01241(14) Uani 1 1 d . . . . .
C33 C 0.31629(11) 0.20532(9) 0.39502(7) 0.01702(17) Uani 1 1 d . . . . .
H33 H 0.375580 0.204829 0.351875 0.020 Uiso 1 1 calc R U . . .
C34 C 0.27131(14) 0.10618(10) 0.44248(8) 0.0245(2) Uani 1 1 d . . . . .
H34 H 0.298144 0.038715 0.429992 0.029 Uiso 1 1 calc R U . . .
C35 C 0.18792(14) 0.10624(11) 0.50749(8) 0.0264(2) Uani 1 1 d . . . . .
H35 H 0.157765 0.039488 0.540119 0.032 Uiso 1 1 calc R U . . .
C36 C 0.14910(12) 0.20542(11) 0.52420(8) 0.0235(2) Uani 1 1 d . . . . .
H36 H 0.092466 0.206502 0.569001 0.028 Uiso 1 1 calc R U . . .
C37 C 0.19190(11) 0.30316(10) 0.47632(7) 0.01796(17) Uani 1 1 d . . . . .
H37 H 0.164005 0.370067 0.488713 0.022 Uiso 1 1 calc R U . . .

loop_
_atom_site_aniso_label
_atom_site_aniso_U_11
_atom_site_aniso_U_22
_atom_site_aniso_U_33
_atom_site_aniso_U_23
_atom_site_aniso_U_13
_atom_site_aniso_U_12
Sb1 0.01988(3) 0.01168(3) 0.01001(3) 0.00160(2) -0.00291(2) 0.00367(2)
Ga1 0.00791(4) 0.00987(4) 0.00790(4) 0.00146(3) 0.00089(3) 0.00319(3)
N1 0.0099(3) 0.0112(3) 0.0101(3) 0.0013(2) 0.0008(2) 0.0029(2)
N2 0.0110(3) 0.0115(3) 0.0100(3) 0.0020(2) 0.0010(2) 0.0043(2)
N3 0.0099(3) 0.0212(4) 0.0139(3) 0.0017(3) 0.0024(3) 0.0065(3)
N4 0.0143(3) 0.0128(3) 0.0086(3) 0.0015(2) 0.0007(2) 0.0030(3)
C1 0.0103(3) 0.0150(4) 0.0102(3) 0.0002(3) 0.0004(3) 0.0038(3)
C2 0.0154(4) 0.0163(4) 0.0093(3) 0.0021(3) 0.0001(3) 0.0048(3)
C3 0.0112(3) 0.0130(4) 0.0106(3) 0.0032(3) 0.0015(3) 0.0037(3)
C4 0.0171(4) 0.0181(4) 0.0130(4) -0.0026(3) -0.0015(3) 0.0033(3)
C5 0.0220(4) 0.0171(4) 0.0143(4) 0.0064(3) 0.0005(3) 0.0075(4)
C6 0.0102(3) 0.0114(3) 0.0122(3) 0.0010(3) 0.0014(3) 0.0020(3)
C7 0.0133(4) 0.0118(4) 0.0140(4) 0.0011(3) 0.0026(3) 0.0034(3)
C8 0.0188(4) 0.0126(4) 0.0181(4) 0.0025(3) 0.0040(3) 0.0041(3)
C9 0.0211(5) 0.0138(4) 0.0216(5) 0.0043(3) 0.0064(4) 0.0019(3)
C10 0.0158(4) 0.0162(4) 0.0204(4) 0.0031(3) 0.0068(3) 0.0011(3)
C11 0.0111(3) 0.0145(4) 0.0143(4) 0.0009(3) 0.0024(3) 0.0021(3)
C12 0.0142(4) 0.0124(4) 0.0186(4) 0.0018(3) 0.0052(3) 0.0048(3)
C13 0.0235(5) 0.0172(4) 0.0218(5) -0.0005(4) 0.0089(4) 0.0049(4)
C14 0.0161(4) 0.0234(5) 0.0278(5) 0.0025(4) 0.0032(4) 0.0092(4)
C15 0.0125(4) 0.0182(4) 0.0177(4) 0.0003(3) 0.0047(3) 0.0046(3)
C16 0.0222(5) 0.0364(6) 0.0218(5) 0.0067(4) 0.0063(4) 0.0176(5)
C17 0.0193(5) 0.0322(6) 0.0199(5) 0.0026(4) 0.0079(4) 0.0103(4)
C18 0.0141(4) 0.0113(3) 0.0110(3) 0.0025(3) 0.0012(3) 0.0057(3)
C19 0.0147(4) 0.0119(4) 0.0144(4) 0.0026(3) 0.0012(3) 0.0044(3)
C20 0.0194(4) 0.0124(4) 0.0208(4) -0.0001(3) 0.0002(3) 0.0039(3)
C21 0.0281(5) 0.0153(4) 0.0199(4) -0.0022(3) 0.0019(4) 0.0087(4)
C22 0.0257(5) 0.0182(4) 0.0180(4) 0.0006(3) 0.0054(4) 0.0120(4)
C23 0.0165(4) 0.0150(4) 0.0144(4) 0.0031(3) 0.0035(3) 0.0084(3)
C24 0.0143(4) 0.0144(4) 0.0185(4) 0.0027(3) 0.0044(3) 0.0026(3)
C25 0.0267(5) 0.0218(5) 0.0224(5) 0.0080(4) 0.0083(4) 0.0038(4)
C26 0.0144(4) 0.0217(5) 0.0304(5) 0.0046(4) 0.0030(4) 0.0042(4)
C27 0.0171(4) 0.0179(4) 0.0228(5) 0.0043(3) 0.0086(3) 0.0086(3)
C28 0.0157(4) 0.0311(6) 0.0301(6) 0.0029(5) 0.0023(4) 0.0063(4)
C29 0.0285(6) 0.0395(7) 0.0288(6) 0.0083(5) 0.0168(5) 0.0123(5)
C30 0.0163(4) 0.0220(5) 0.0181(4) 0.0012(3) 0.0075(3) 0.0054(3)
C31 0.0111(4) 0.0224(5) 0.0228(5) 0.0021(4) 0.0000(3) 0.0074(3)
C32 0.0130(4) 0.0139(4) 0.0097(3) 0.0019(3) 0.0008(3) 0.0036(3)
C33 0.0224(4) 0.0176(4) 0.0140(4) 0.0050(3) 0.0048(3) 0.0092(4)
C34 0.0353(6) 0.0172(5) 0.0229(5) 0.0064(4) 0.0050(4) 0.0099(4)
C35 0.0329(6) 0.0215(5) 0.0216(5) 0.0108(4) 0.0049(4) 0.0025(4)
C36 0.0235(5) 0.0285(5) 0.0180(4) 0.0086(4) 0.0082(4) 0.0046(4)
C37 0.0187(4) 0.0212(4) 0.0151(4) 0.0041(3) 0.0059(3) 0.0061(4)

loop_
_atom_type_symbol
_atom_type_description
_atom_type_scat_dispersion_real
_atom_type_scat_dispersion_imag
_atom_type_scat_source
C C 0.0033 0.0016 'International Tables Vol C Tables 4.2.6.8 and 6.1.1.4'
H H 0.0000 0.0000 'International Tables Vol C Tables 4.2.6.8 and 6.1.1.4'
Ga Ga 0.2307 1.6083 'International Tables Vol C Tables 4.2.6.8 and 6.1.1.4'
N N 0.0061 0.0033 'International Tables Vol C Tables 4.2.6.8 and 6.1.1.4'
Sb Sb -0.5866 1.5461 'International Tables Vol C Tables 4.2.6.8 and 6.1.1.4'

loop_
_geom_angle_atom_site_label_1
_geom_angle_atom_site_label_2
_geom_angle_atom_site_label_3
_geom_angle
_geom_angle_site_symmetry_1
_geom_angle_site_symmetry_3
_geom_angle_publ_flag
N4 Sb1 Sb1 95.83(2) . 2_666 ?
N3 Ga1 N4 114.86(4) . . ?
N3 Ga1 N1 109.30(4) . . ?
N4 Ga1 N1 117.88(3) . . ?
N3 Ga1 N2 109.88(4) . . ?
N4 Ga1 N2 108.28(3) . . ?
N1 Ga1 N2 94.62(3) . . ?
C1 N1 C6 119.80(8) . . ?
C1 N1 Ga1 119.27(6) . . ?
C6 N1 Ga1 120.53(6) . . ?
C3 N2 C18 121.15(8) . . ?
C3 N2 Ga1 120.47(6) . . ?
C18 N2 Ga1 118.11(6) . . ?
C30 N3 C31 112.52(8) . . ?
C30 N3 Ga1 122.81(7) . . ?
C31 N3 Ga1 124.65(7) . . ?
C32 N4 Ga1 122.29(6) . . ?
C32 N4 Sb1 116.72(6) . . ?
Ga1 N4 Sb1 112.55(4) . . ?
N1 C1 C2 124.02(8) . . ?
N1 C1 C4 120.09(9) . . ?
C2 C1 C4 115.87(8) . . ?
C3 C2 C1 128.01(8) . . ?
N2 C3 C2 123.43(8) . . ?
N2 C3 C5 120.20(8) . . ?
C2 C3 C5 116.37(8) . . ?
C7 C6 C11 121.24(9) . . ?
C7 C6 N1 120.81(8) . . ?
C11 C6 N1 117.88(8) . . ?
C8 C7 C6 118.20(9) . . ?
C8 C7 C12 118.35(8) . . ?
C6 C7 C12 123.44(8) . . ?
C9 C8 C7 121.19(10) . . ?
C8 C9 C10 119.96(9) . . ?
C9 C10 C11 121.28(9) . . ?
C10 C11 C6 118.10(9) . . ?
C10 C11 C15 120.53(9) . . ?
C6 C11 C15 121.36(9) . . ?
C7 C12 C14 111.41(9) . . ?
C7 C12 C13 111.51(8) . . ?
C14 C12 C13 109.11(9) . . ?
C11 C15 C16 112.09(9) . . ?
C11 C15 C17 113.36(9) . . ?
C16 C15 C17 108.80(9) . . ?
C19 C18 C23 121.29(9) . . ?
C19 C18 N2 120.26(8) . . ?
C23 C18 N2 118.22(8) . . ?
C20 C19 C18 118.23(9) . . ?
C20 C19 C24 118.75(9) . . ?
C18 C19 C24 123.01(9) . . ?
C21 C20 C19 121.24(10) . . ?
C20 C21 C22 119.96(10) . . ?
C21 C22 C23 121.04(10) . . ?
C22 C23 C18 118.21(9) . . ?
C22 C23 C27 121.12(9) . . ?
C18 C23 C27 120.66(9) . . ?
C19 C24 C26 111.31(9) . . ?
C19 C24 C25 111.05(9) . . ?
C26 C24 C25 109.67(9) . . ?
C23 C27 C29 113.45(10) . . ?
C23 C27 C28 111.15(9) . . ?
C29 C27 C28 110.34(10) . . ?
C33 C32 C37 117.60(9) . . ?
C33 C32 N4 122.31(9) . . ?
C37 C32 N4 120.08(9) . . ?
C32 C33 C34 121.44(10) . . ?
C35 C34 C33 120.26(11) . . ?
C34 C35 C36 118.93(10) . . ?
C35 C36 C37 120.94(11) . . ?
C36 C37 C32 120.80(10) . . ?

loop_
_geom_bond_atom_site_label_1
_geom_bond_atom_site_label_2
_geom_bond_distance
_geom_bond_site_symmetry_2
_geom_bond_publ_flag
Sb1 N4 2.0727(8) . ?
Sb1 Sb1 2.66878(14) 2_666 ?
Ga1 N3 1.8524(8) . ?
Ga1 N4 1.8818(8) . ?
Ga1 N1 1.9700(8) . ?
Ga1 N2 1.9785(8) . ?
N1 C1 1.3362(12) . ?
N1 C6 1.4468(12) . ?
N2 C3 1.3270(11) . ?
N2 C18 1.4416(12) . ?
N3 C30 1.4445(13) . ?
N3 C31 1.4447(13) . ?
N4 C32 1.4137(12) . ?
C1 C2 1.4057(13) . ?
C1 C4 1.5074(13) . ?
C2 C3 1.4031(13) . ?
C3 C5 1.5151(13) . ?
C6 C7 1.4061(13) . ?
C6 C11 1.4150(13) . ?
C7 C8 1.4019(13) . ?
C7 C12 1.5214(14) . ?
C8 C9 1.3822(15) . ?
C9 C10 1.3883(15) . ?
C10 C11 1.3945(14) . ?
C11 C15 1.5224(14) . ?
C12 C14 1.5282(15) . ?
C12 C13 1.5328(15) . ?
C15 C16 1.5313(16) . ?
C15 C17 1.5342(15) . ?
C18 C19 1.4062(13) . ?
C18 C23 1.4128(13) . ?
C19 C20 1.3951(14) . ?
C19 C24 1.5163(14) . ?
C20 C21 1.3860(16) . ?
C21 C22 1.3884(17) . ?
C22 C23 1.3952(14) . ?
C23 C27 1.5208(15) . ?
C24 C26 1.5303(16) . ?
C24 C25 1.5346(15) . ?
C27 C29 1.5283(16) . ?
C27 C28 1.5297(17) . ?
C32 C33 1.3889(14) . ?
C32 C37 1.4073(14) . ?
C33 C34 1.4023(15) . ?
C34 C35 1.3846(18) . ?
C35 C36 1.3884(19) . ?
C36 C37 1.3901(15) . ?
